data_2201001
loop_
_publ_author_name
'Yamin, Bohari M.'
'Kadir, Maisara A.'
'Zin, Mazni Zuraida M.'
'Usman, Anwar'
'Ibrahim, Abdul Razak'
'Fun, Hoong-Kun'

_publ_section_title
;
 <i>N</i>-(2-Aminoethyl)dithiocarbamic acid
;
_journal_issue 3
_journal_name_full 'Acta Crystallographica Section E'
_journal_page_first o293
_journal_page_last o295
_journal_paper_doi 10.1107/S1600536802000211
_journal_volume 58
_journal_year 2002
_chemical_formula_iupac 'C3 H8 N2 S2'
_chemical_formula_moiety 'C3 H8 N2 S2'
_chemical_formula_sum 'C3 H8 N2 S2'
_chemical_formula_weight 136.23
_chemical_name_systematic
;
Aminoethyldithiocarbamic acid
;
_space_group_IT_number 14
_symmetry_cell_setting monoclinic
_symmetry_space_group_name_Hall '-P 2ybc'
_symmetry_space_group_name_H-M 'P 1 21/c 1'
_atom_sites_solution_hydrogens geom
_atom_sites_solution_primary direct
_atom_sites_solution_secondary difmap
_audit_creation_method SHELXL-97
_cell_angle_alpha 90.00
_cell_angle_beta 92.561(2)
_cell_angle_gamma 90.00
_cell_formula_units_Z 4
_cell_length_a 7.0173(3)
_cell_length_b 10.2294(4)
_cell_length_c 8.7064(4)
_cell_measurement_reflns_used 3039
_cell_measurement_temperature 293(2)
_cell_measurement_theta_max 28.3
_cell_measurement_theta_min 3.1
_cell_volume 624.35(5)
_computing_cell_refinement 'SAINT (Siemens, 1996)'
_computing_data_collection 'SMART (Siemens, 1996)'
_computing_data_reduction SAINT
_computing_molecular_graphics SHELXTL
_computing_publication_material 'SHELXTL, PARST (Nardelli, 1995) and PLATON (Spek, 1990)'
_computing_structure_refinement SHELXTL
_computing_structure_solution 'SHELXTL (Sheldrick, 1997)'
_diffrn_ambient_temperature 293(2)
_diffrn_detector_area_resol_mean 8.33
_diffrn_measured_fraction_theta_full .979
_diffrn_measured_fraction_theta_max .979
_diffrn_measurement_device_type 'Siemens SMART CCD area-detector'
_diffrn_measurement_method \w
_diffrn_radiation_monochromator graphite
_diffrn_radiation_source 'fine-focus sealed tube'
_diffrn_radiation_type MoK\a
_diffrn_radiation_wavelength .71073
_diffrn_reflns_av_R_equivalents .079
_diffrn_reflns_av_sigmaI/netI .088
_diffrn_reflns_limit_h_max 9
_diffrn_reflns_limit_h_min -9
_diffrn_reflns_limit_k_max 13
_diffrn_reflns_limit_k_min -13
_diffrn_reflns_limit_l_max 11
_diffrn_reflns_limit_l_min -8
_diffrn_reflns_number 3678
_diffrn_reflns_theta_full 28.2
_diffrn_reflns_theta_max 28.2
_diffrn_reflns_theta_min 3.1
_diffrn_standards_decay_% 0
_diffrn_standards_interval_count none
_diffrn_standards_number 0
_exptl_absorpt_coefficient_mu .73
_exptl_absorpt_correction_T_max .867
_exptl_absorpt_correction_T_min .810
_exptl_absorpt_correction_type empirical
_exptl_absorpt_process_details '(SADABS; Sheldrick, 1996)'
_exptl_crystal_colour Colorless
_exptl_crystal_density_diffrn 1.449
_exptl_crystal_density_method 'not measured'
_exptl_crystal_description Block
_exptl_crystal_F_000 288
_exptl_crystal_size_max .30
_exptl_crystal_size_mid .20
_exptl_crystal_size_min .20
_refine_diff_density_max .97
_refine_diff_density_min -1.03
_refine_ls_extinction_coef .21(2)
_refine_ls_extinction_expression Fc^*^=kFc[1+0.001xFc^2^\l^3^/sin(2\q)]^-1/4^
_refine_ls_extinction_method SHELXL97
_refine_ls_goodness_of_fit_ref 1.09
_refine_ls_hydrogen_treatment constr
_refine_ls_matrix_type full
_refine_ls_number_parameters 65
_refine_ls_number_reflns 1513
_refine_ls_number_restraints 0
_refine_ls_restrained_S_all 1.09
_refine_ls_R_factor_all .072
_refine_ls_R_factor_gt .054
_refine_ls_shift/su_max <0.001
_refine_ls_shift/su_mean .000
_refine_ls_structure_factor_coef Fsqd
_refine_ls_weighting_details 'calc w = 1/[\s^2^(Fo^2^)+(0.0848P)^2^] where P = (Fo^2^+2Fc^2^)/3'
_refine_ls_weighting_scheme calc
_refine_ls_wR_factor_gt .137
_refine_ls_wR_factor_ref .159
_reflns_number_gt 1235
_reflns_number_total 1513
_reflns_threshold_expression I>2\s(I)
_cod_data_source_file ya6081.cif
_cod_data_source_block I
_cod_depositor_comments
;
The following automatic conversions were performed:
'_symmetry_cell_setting' value 'Monoclinic' changed to 'monoclinic'
according to '/home/saulius/struct/CIF-dictionaries/cif_core.dic'
dictionary named 'cif_core.dic' version 2.4.1 from 2010-06-29.

Automatic conversion script
Id: cif_fix_enum 1527 2010-12-29 10:47:43Z saulius 

The following automatic conversions were performed:

'_symmetry_cell_setting' value 'Monoclinic' changed to 'monoclinic'
according to /home/saulius/struct/CIF-dictionaries/cif_core.dic
dictionary named 'cif_core.dic' version 2.4.1 from 2010-06-29.

Automatic conversion script
Id: cif_fix_values 1715 2011-07-08 13:25:40Z adriana 
;
_cod_original_sg_symbol_H-M 'P 21/c'
_cod_database_code 2201001
_cod_database_fobs_code 2201001

loop_
_symmetry_equiv_pos_as_xyz
'x, y, z'
'-x, y+1/2, -z+1/2'
'-x, -y, -z'
'x, -y-1/2, z-1/2'

loop_
_atom_site_label
_atom_site_fract_x
_atom_site_fract_y
_atom_site_fract_z
_atom_site_U_iso_or_equiv
_atom_site_adp_type
_atom_site_calc_flag
_atom_site_refinement_flags
_atom_site_occupancy
_atom_site_disorder_assembly
_atom_site_disorder_group
_atom_site_type_symbol
S1 .69363(9) .53355(6) .32874(8) .0325(3) Uani d . 1 . . S
S2 .79847(9) .26177(6) .43143(7) .0279(3) Uani d . 1 . . S
N1 .5013(3) .3179(2) .2507(2) .0243(5) Uani d . 1 . . N
H1A .4735 .2380 .2704 .029 Uiso calc R 1 . . H
N2 .1553(3) .4989(2) .3016(3) .0297(5) Uani d . 1 . . N
H2C .0338 .5046 .3263 .045 Uiso calc R 1 . . H
H2D .1936 .5756 .2660 .045 Uiso calc R 1 . . H
H2E .2269 .4773 .3847 .045 Uiso calc R 1 . . H
C1 .6525(3) .3678(2) .3297(2) .0193(5) Uani d . 1 . . C
C2 .3784(3) .3834(2) .1351(3) .0262(5) Uani d . 1 . . C
H2A .3800 .3344 .0398 .031 Uiso calc R 1 . . H
H2B .4296 .4696 .1160 .031 Uiso calc R 1 . . H
C3 .1743(3) .3972(2) .1814(3) .0281(6) Uani d . 1 . . C
H3A .0942 .4202 .0917 .034 Uiso calc R 1 . . H
H3B .1303 .3141 .2199 .034 Uiso calc R 1 . . H

loop_
_atom_site_aniso_label
_atom_site_aniso_U_11
_atom_site_aniso_U_22
_atom_site_aniso_U_33
_atom_site_aniso_U_12
_atom_site_aniso_U_13
_atom_site_aniso_U_23
S1 .0281(4) .0153(4) .0528(5) -.0007(2) -.0102(3) .0023(2)
S2 .0292(5) .0200(4) .0340(4) .0039(2) -.0051(3) .0023(2)
N1 .0232(10) .0179(10) .0312(11) -.0015(7) -.0031(8) .0004(8)
N2 .0272(11) .0287(11) .0333(12) .0016(9) .0024(9) -.0030(9)
C1 .0180(10) .0178(10) .0224(11) .0013(8) .0043(8) -.0005(8)
C2 .0257(13) .0307(13) .0220(11) .0006(10) -.0021(9) -.0012(9)
C3 .0233(13) .0281(13) .0323(13) -.0023(9) -.0038(10) -.0047(10)

loop_
_atom_type_symbol
_atom_type_description
_atom_type_scat_dispersion_real
_atom_type_scat_dispersion_imag
_atom_type_scat_source
C C .0033 .0016 'International Tables Vol C Tables 4.2.6.8 and 6.1.1.4'
H H .0000 .0000 'International Tables Vol C Tables 4.2.6.8 and 6.1.1.4'
N N .0061 .0033 'International Tables Vol C Tables 4.2.6.8 and 6.1.1.4'
S S .1246 .1234 'International Tables Vol C Tables 4.2.6.8 and 6.1.1.4'

loop_
_geom_angle_atom_site_label_1
_geom_angle_atom_site_label_2
_geom_angle_atom_site_label_3
_geom_angle
_geom_angle_publ_flag
C1 N1 C2 127.6(2) yes
C1 N1 H1A 116.2 ?
C2 N1 H1A 116.2 ?
C3 N2 H2C 109.5 ?
C3 N2 H2D 109.5 ?
H2C N2 H2D 109.5 ?
C3 N2 H2E 109.5 ?
H2C N2 H2E 109.5 ?
H2D N2 H2E 109.5 ?
N1 C1 S2 117.81(17) yes
N1 C1 S1 120.16(17) yes
S2 C1 S1 122.03(13) yes
N1 C2 C3 113.4(2) yes
N1 C2 H2A 108.9 ?
C3 C2 H2A 108.9 ?
N1 C2 H2B 108.9 ?
C3 C2 H2B 108.9 ?
H2A C2 H2B 107.7 ?
N2 C3 C2 111.7(2) yes
N2 C3 H3A 109.3 ?
C2 C3 H3A 109.3 ?
N2 C3 H3B 109.3 ?
C2 C3 H3B 109.3 ?
H3A C3 H3B 107.9 ?

loop_
_geom_bond_atom_site_label_1
_geom_bond_atom_site_label_2
_geom_bond_site_symmetry_2
_geom_bond_distance
_geom_bond_publ_flag
S1 C1 . 1.720(2) yes
S2 C1 . 1.712(2) yes
N1 C1 . 1.339(3) yes
N1 C2 . 1.458(3) yes
N1 H1A . .8600 ?
N2 C3 . 1.486(3) yes
N2 H2C . .8900 ?
N2 H2D . .8900 ?
N2 H2E . .8900 ?
C2 C3 . 1.511(3) ?
C2 H2A . .9700 ?
C2 H2B . .9700 ?
C3 H3A . .9700 ?
C3 H3B . .9700 ?

loop_
_geom_hbond_atom_site_label_D
_geom_hbond_atom_site_label_H
_geom_hbond_atom_site_label_A
_geom_hbond_site_symmetry_A
_geom_hbond_distance_DH
_geom_hbond_distance_HA
_geom_hbond_distance_DA
_geom_hbond_angle_DHA
_geom_hbond_publ_flag
N1 H1A S1 2_645 .86 2.53 3.275(2) 145 yes
N2 H2C S1 1_455 .89 2.41 3.278(2) 166 yes
N2 H2D S2 2_655 .89 2.57 3.393(2) 155 yes
N2 H2E S1 3_666 .89 2.53 3.360(3) 154 yes

loop_
_geom_torsion_atom_site_label_1
_geom_torsion_atom_site_label_2
_geom_torsion_atom_site_label_3
_geom_torsion_atom_site_label_4
_geom_torsion
_geom_torsion_publ_flag
C2 N1 C1 S2 -167.90(18) yes
C2 N1 C1 S1 12.9(3) yes
C1 N1 C2 C3 -116.4(3) yes
N1 C2 C3 N2 73.5(3) yes

loop_
_cod_related_entry_id
_cod_related_entry_database
_cod_related_entry_code
1 ChemSpider 2497018
